data_1545358
loop_
_publ_author_name
'S\/orensen, Mikkel A.'
'Weihe, H\/ogni'
'Vinum, Morten G.'
'Mortensen, Jesper S.'
'Doerrer, Linda H.'
'Bendix, Jesper'

_publ_section_title
;
 Imposing high-symmetry and tuneable geometry on lanthanide centres with
 chelating Pt and Pd metalloligands
;
_journal_issue 5
_journal_name_full 'Chem. Sci.'
_journal_page_first 3566
_journal_paper_doi 10.1039/C7SC00135E
_journal_volume 8
_journal_year 2017
_chemical_formula_moiety 'C16 H24 Gd O8 Pt2 S8, C24 H20 P'
_chemical_formula_sum 'C40 H44 Gd O8 P Pt2 S8'
_chemical_formula_weight 1487.70
_space_group_crystal_system tetragonal
_space_group_IT_number 85
_space_group_name_Hall '-P 4a'
_space_group_name_H-M_alt 'P 4/n'
_symmetry_Int_Tables_number 85
_symmetry_space_group_name_Hall '-P 4a'
_symmetry_space_group_name_H-M 'P 4/n :2'
_atom_sites_solution_primary iterative
_audit_creation_date 2015-05-10
_audit_creation_method
;
Olex2 1.2
(compiled 2015.01.26 svn.r3150 for OlexSys, GUI svn.r4998)
;
_audit_update_record
;
2017-01-09 deposited with the CCDC.
2017-02-28 downloaded from the CCDC.
;
_cell_angle_alpha 90
_cell_angle_beta 90
_cell_angle_gamma 90
_cell_formula_units_Z 2
_cell_length_a 12.800(2)
_cell_length_b 12.800(2)
_cell_length_c 15.345(3)
_cell_measurement_reflns_used 9920
_cell_measurement_temperature 295
_cell_measurement_theta_max 27.39
_cell_measurement_theta_min 2.61
_cell_volume 2514.1(7)
_computing_cell_refinement 'SAINT v8.34A (Bruker, 2013)'
_computing_data_reduction 'SAINT v8.34A (Bruker, 2013)'
_computing_molecular_graphics 'Olex2 (Dolomanov et al., 2009)'
_computing_publication_material 'Olex2 (Dolomanov et al., 2009)'
_computing_structure_refinement 'olex2.refine (Bourhis et al., 2015)'
_computing_structure_solution 'olex2.solve (Bourhis et al., 2015)'
_diffrn_ambient_temperature 295
_diffrn_measured_fraction_theta_full 0.9988
_diffrn_measured_fraction_theta_max 0.9989
_diffrn_measurement_device_type 'Bruker APEX-II CCD'
_diffrn_measurement_method '\f and \w scans'
_diffrn_radiation_type 'Mo K\a'
_diffrn_radiation_wavelength 0.71073
_diffrn_reflns_av_R_equivalents 0.0640
_diffrn_reflns_av_unetI/netI 0.0253
_diffrn_reflns_limit_h_max 16
_diffrn_reflns_limit_h_min -16
_diffrn_reflns_limit_k_max 16
_diffrn_reflns_limit_k_min -16
_diffrn_reflns_limit_l_max 19
_diffrn_reflns_limit_l_min -19
_diffrn_reflns_number 37300
_diffrn_reflns_theta_full 26.0000
_diffrn_reflns_theta_max 26.73
_diffrn_reflns_theta_min 2.61
_diffrn_standards_number 0
_exptl_absorpt_coefficient_mu 7.262
_exptl_absorpt_correction_T_max 0.7456
_exptl_absorpt_correction_T_min 0.5496
_exptl_absorpt_correction_type multi-scan
_exptl_absorpt_process_details
;
SADABS-2014/3 (Bruker,2014/3) was used for absorption correction.
wR2(int) was 0.1107 before and 0.0706 after correction.
The Ratio of minimum to maximum transmission is 0.7371.
The \l/2 correction factor is Not present.
;
_exptl_crystal_colour 'clear yellowish colourless'
_exptl_crystal_colour_lustre clear
_exptl_crystal_colour_modifier yellowish
_exptl_crystal_colour_primary colourless
_exptl_crystal_density_diffrn 1.9650
_exptl_crystal_description plate
_exptl_crystal_F_000 1422
_exptl_crystal_size_max 0.1
_exptl_crystal_size_mid 0.1
_exptl_crystal_size_min 0.04
_refine_diff_density_max 1.6646
_refine_diff_density_min -0.7938
_refine_diff_density_rms 0.1507
_refine_ls_d_res_high 0.7901
_refine_ls_d_res_low 7.7960
_refine_ls_goodness_of_fit_ref 1.0510
_refine_ls_hydrogen_treatment mixed
_refine_ls_matrix_type full
_refine_ls_number_constraints 18
_refine_ls_number_parameters 139
_refine_ls_number_reflns 2678
_refine_ls_number_restraints 0
_refine_ls_restrained_S_all 1.0510
_refine_ls_R_factor_all 0.0370
_refine_ls_R_factor_gt 0.0254
_refine_ls_shift/su_max 0.0000
_refine_ls_shift/su_mean 0.0000
_refine_ls_structure_factor_coef Fsqd
_refine_ls_weighting_details 'w=1/[\s^2^(Fo^2^)+(0.0239P)^2^+5.3063P] where P=(Fo^2^+2Fc^2^)/3'
_refine_ls_weighting_scheme calc
_refine_ls_wR_factor_gt 0.0581
_refine_ls_wR_factor_ref 0.0640
_reflns_Friedel_coverage 0.0
_reflns_limit_h_max 16
_reflns_limit_h_min 0
_reflns_limit_k_max 16
_reflns_limit_k_min 0
_reflns_limit_l_max 19
_reflns_limit_l_min 0
_reflns_number_gt 2169
_reflns_number_total 2678
_reflns_threshold_expression I>=2u(I)
_cod_data_source_file c7sc00135e2.cif
_cod_data_source_block 2Gd-RT
_cod_depositor_comments 'Adding full bibliography for 1545338--1545364.cif.'
_cod_original_cell_volume 2514.2(8)
_cod_database_code 1545358
_olex2_refinement_description
;
1. Fixed Uiso
 At 1.2 times of:
  All C(H) groups
 At 1.5 times of:
  All C(H,H,H) groups
2.a Aromatic/amide H refined with riding coordinates:
 C6(H6), C9(H9), C10(H10), C7(H7), C8(H8)
2.b Idealised Me refined as rotating group:
 C2(H2a,H2b,H2c), C4(H4a,H4b,H4c)
;
_olex2_date_sample_data_collection 2015-01-22
_olex2_submission_special_instructions 'No special instructions were received'

loop_
_space_group_symop_id
_space_group_symop_operation_xyz
1 x,y,z
2 -y+1/2,x,z
3 y,-x+1/2,z
4 -x+1/2,-y+1/2,z
5 -x,-y,-z
6 y-1/2,-x,-z
7 -y,x-1/2,-z
8 x-1/2,y-1/2,-z

loop_
_atom_site_label
_atom_site_type_symbol
_atom_site_fract_x
_atom_site_fract_y
_atom_site_fract_z
_atom_site_U_iso_or_equiv
_atom_site_adp_type
_atom_site_occupancy
_atom_site_site_symmetry_order
_atom_site_refinement_flags_posn
_atom_site_refinement_flags_adp
_atom_site_refinement_flags_occupancy
Pt2 Pt 0.25 0.25 0.37383(2) 0.03689(10) Uani 1.000000 4 S T P
Gd1 Gd 0.25 0.25 0.13389(2) 0.02795(10) Uani 1.000000 4 S T P
Pt1 Pt 0.25 0.25 -0.10200(2) 0.04002(11) Uani 1.000000 4 S T P
S2 S 0.40030(10) 0.14873(11) 0.37256(8) 0.0508(3) Uani 1.000000 1 . . .
S1 S 0.21381(13) 0.42702(11) -0.10216(9) 0.0611(4) Uani 1.000000 1 . . .
P1 P 0.75 0.25 0.5 0.0413(5) Uani 1.000000 4 S T P
C3 C 0.4469(3) 0.1626(4) 0.2696(3) 0.0413(10) Uani 1.000000 1 . . .
C1 C 0.1693(4) 0.4526(4) -0.0003(3) 0.0425(10) Uani 1.000000 1 . . .
C2 C 0.1383(5) 0.5632(4) 0.0192(4) 0.0693(16) Uani 1.000000 1 . . .
H2a H 0.155(3) 0.6068(7) -0.0297(12) 0.104(2) Uiso 1.000000 1 GR . .
H2b H 0.0645(7) 0.5663(7) 0.030(3) 0.104(2) Uiso 1.000000 1 GR . .
H2c H 0.175(2) 0.5873(12) 0.0697(17) 0.104(2) Uiso 1.000000 1 GR . .
C4 C 0.5456(4) 0.1061(5) 0.2459(3) 0.0620(15) Uani 1.000000 1 . . .
H4a H 0.5734(17) 0.072(3) 0.2967(7) 0.093(2) Uiso 1.000000 1 GR . .
H4b H 0.5307(7) 0.055(2) 0.2020(19) 0.093(2) Uiso 1.000000 1 GR . .
H4c H 0.5958(12) 0.1551(7) 0.224(2) 0.093(2) Uiso 1.000000 1 GR . .
O1 O 0.1588(3) 0.3866(3) 0.0586(2) 0.0509(8) Uani 1.000000 1 . . .
O2 O 0.4074(2) 0.2195(3) 0.2126(2) 0.0486(8) Uani 1.000000 1 . . .
C5 C 0.7358(4) 0.3618(4) 0.4311(3) 0.0451(11) Uani 1.000000 1 . . .
C6 C 0.6749(5) 0.3555(5) 0.3566(3) 0.0641(15) Uani 1.000000 1 . . .
H6 H 0.6412(5) 0.2934(5) 0.3426(3) 0.0770(18) Uiso 1.000000 1 R . .
C9 C 0.7687(6) 0.5408(4) 0.3999(5) 0.0770(19) Uani 1.000000 1 . . .
H9 H 0.7987(6) 0.6046(4) 0.4146(5) 0.092(2) Uiso 1.000000 1 R . .
C10 C 0.7832(4) 0.4557(4) 0.4532(4) 0.0572(13) Uani 1.000000 1 . . .
H10 H 0.8241(4) 0.4610(4) 0.5031(4) 0.0687(16) Uiso 1.000000 1 R . .
C7 C 0.6644(5) 0.4420(6) 0.3028(4) 0.0773(19) Uani 1.000000 1 . . .
H7 H 0.6258(5) 0.4374(6) 0.2516(4) 0.093(2) Uiso 1.000000 1 R . .
C8 C 0.7104(6) 0.5329(5) 0.3252(5) 0.083(2) Uani 1.000000 1 . . .
H8 H 0.7026(6) 0.5910(5) 0.2895(5) 0.100(3) Uiso 1.000000 1 R . .

loop_
_atom_site_aniso_label
_atom_site_aniso_U_11
_atom_site_aniso_U_22
_atom_site_aniso_U_33
_atom_site_aniso_U_12
_atom_site_aniso_U_13
_atom_site_aniso_U_23
Pt2 0.04306(13) 0.04306(13) 0.02455(16) -0.000000 -0.000000 0.000000
Gd1 0.03041(13) 0.03041(13) 0.02304(18) -0.000000 -0.000000 0.000000
Pt1 0.04709(14) 0.04709(14) 0.02589(17) -0.000000 -0.000000 0.000000
S2 0.0539(7) 0.0627(8) 0.0359(6) 0.0119(6) -0.0084(5) 0.0050(5)
S1 0.0884(10) 0.0534(8) 0.0414(7) 0.0101(7) 0.0055(7) 0.0163(6)
P1 0.0422(8) 0.0422(8) 0.0396(12) -0.000000 -0.000000 0.000000
C3 0.040(2) 0.047(3) 0.037(2) 0.004(2) -0.012(2) -0.002(2)
C1 0.045(3) 0.039(2) 0.043(2) 0.004(2) -0.007(2) 0.008(2)
C2 0.082(4) 0.046(3) 0.081(4) 0.014(3) 0.003(3) 0.005(3)
C4 0.053(3) 0.072(4) 0.061(4) 0.022(3) -0.003(2) -0.002(3)
O1 0.059(2) 0.0512(19) 0.0428(18) 0.0078(16) -0.0022(16) 0.0079(16)
O2 0.0452(18) 0.061(2) 0.0395(17) 0.0060(15) -0.0063(15) 0.0008(16)
C5 0.048(3) 0.047(3) 0.040(2) 0.003(2) 0.005(2) -0.000(2)
C6 0.069(4) 0.067(4) 0.057(3) 0.007(3) -0.008(3) 0.006(3)
C9 0.111(5) 0.042(3) 0.078(4) 0.003(3) 0.037(4) 0.005(3)
C10 0.065(3) 0.052(3) 0.054(3) 0.000(2) 0.015(3) 0.000(3)
C7 0.091(5) 0.091(5) 0.050(3) 0.036(4) 0.001(3) 0.016(3)
C8 0.120(6) 0.067(4) 0.063(4) 0.037(4) 0.034(4) 0.023(3)

loop_
_atom_type_symbol
_atom_type_scat_dispersion_real
_atom_type_scat_dispersion_imag
_atom_type_scat_Cromer_Mann_a1
_atom_type_scat_Cromer_Mann_a2
_atom_type_scat_Cromer_Mann_a3
_atom_type_scat_Cromer_Mann_a4
_atom_type_scat_Cromer_Mann_b1
_atom_type_scat_Cromer_Mann_b2
_atom_type_scat_Cromer_Mann_b3
_atom_type_scat_Cromer_Mann_b4
_atom_type_scat_Cromer_Mann_c
_atom_type_scat_source
_atom_type_scat_dispersion_source
C 0.00347 0.00161 2.31000 1.02000 1.58860 0.86500 20.84390 10.20750 0.56870 51.65120 0.215599998832 'International Tables Volume C Table 6.1.1.4 (pp. 500-502)' 'Henke, Gullikson and Davis, At. Data and Nucl. Data Tables, 1993, 54, 2'
Pt -1.63788 8.57892 27.00590 17.76390 15.71310 5.78370 1.51293 8.81174 0.42459 38.61030 11.6883001328 'International Tables Volume C Table 6.1.1.4 (pp. 500-502)' 'Henke, Gullikson and Davis, At. Data and Nucl. Data Tables, 1993, 54, 2'
H 0.00000 0.00000 0.49300 0.32291 0.14019 0.04081 10.51090 26.12570 3.14236 57.79970 0.0030380000826 'International Tables Volume C Table 6.1.1.4 (pp. 500-502)' 'Henke, Gullikson and Davis, At. Data and Nucl. Data Tables, 1993, 54, 2'
O 0.01158 0.00611 3.04850 2.28680 1.54630 0.86700 13.27710 5.70110 0.32390 32.90890 0.250800013542 'International Tables Volume C Table 6.1.1.4 (pp. 500-502)' 'Henke, Gullikson and Davis, At. Data and Nucl. Data Tables, 1993, 54, 2'
P 0.10434 0.09671 6.43450 4.17910 1.78000 1.49080 1.90670 27.15700 0.52600 68.16450 1.11489999294 'International Tables Volume C Table 6.1.1.4 (pp. 500-502)' 'Henke, Gullikson and Davis, At. Data and Nucl. Data Tables, 1993, 54, 2'
S 0.12424 0.12443 6.90530 5.20340 1.43790 1.58630 1.46790 22.21510 0.25360 56.17200 0.866900026798 'International Tables Volume C Table 6.1.1.4 (pp. 500-502)' 'Henke, Gullikson and Davis, At. Data and Nucl. Data Tables, 1993, 54, 2'
Gd 0.10424 4.27310 25.07090 19.07980 13.85180 3.54545 2.25341 0.18195 12.93310 101.39800 2.41960000992 'International Tables Volume C Table 6.1.1.4 (pp. 500-502)' 'Henke, Gullikson and Davis, At. Data and Nucl. Data Tables, 1993, 54, 2'

loop_
_geom_angle_atom_site_label_1
_geom_angle_atom_site_label_2
_geom_angle_atom_site_label_3
_geom_angle
_geom_angle_site_symmetry_1
_geom_angle_site_symmetry_3
S2 Pt2 S2 89.996(11) . 3
S2 Pt2 S2 179.03(6) 4 .
S2 Pt2 S2 89.996(11) 4 3
S2 Pt2 S2 179.03(6) 2 3
S2 Pt2 S2 89.996(11) 2 .
S2 Pt2 S2 89.996(11) 4 2
O1 Gd1 O1 76.60(7) . 2
O1 Gd1 O1 122.45(16) 4 .
O1 Gd1 O1 76.60(7) 4 2
O1 Gd1 O1 122.45(16) 3 2
O1 Gd1 O1 76.60(7) 3 .
O1 Gd1 O1 76.60(7) 4 3
O2 Gd1 O1 73.32(11) 4 .
O2 Gd1 O1 140.84(12) 2 2
O2 Gd1 O1 72.97(12) . 3
O2 Gd1 O1 140.84(12) 4 4
O2 Gd1 O1 141.38(12) 2 4
O2 Gd1 O1 140.84(12) 3 3
O2 Gd1 O1 73.32(11) . 4
O2 Gd1 O1 72.97(12) 3 4
O2 Gd1 O1 72.97(12) 2 .
O2 Gd1 O1 141.38(12) . 2
O2 Gd1 O1 72.97(12) 4 2
O2 Gd1 O1 140.84(12) . .
O2 Gd1 O1 141.38(12) 4 3
O2 Gd1 O1 73.32(11) 3 2
O2 Gd1 O1 141.38(12) 3 .
O2 Gd1 O1 73.32(11) 2 3
O2 Gd1 O2 75.09(7) . 3
O2 Gd1 O2 119.04(15) 4 .
O2 Gd1 O2 75.09(7) 4 3
O2 Gd1 O2 119.04(15) 2 3
O2 Gd1 O2 75.09(7) 2 .
O2 Gd1 O2 75.09(7) 4 2
S1 Pt1 S1 90.000(7) . 2
S1 Pt1 S1 90.000(7) 4 3
S1 Pt1 S1 179.87(7) 4 .
S1 Pt1 S1 179.87(7) 3 2
S1 Pt1 S1 90.000(7) 3 .
S1 Pt1 S1 90.000(7) 4 2
C3 S2 Pt2 103.93(16) . 2
C1 S1 Pt1 104.80(16) . 3
C5 P1 C5 110.43(15) 7_656 4_655
C5 P1 C5 107.6(3) 7_656 6_666
C5 P1 C5 110.43(16) 7_656 .
C5 P1 C5 110.43(16) 6_666 4_655
C5 P1 C5 110.43(15) 6_666 .
C5 P1 C5 107.6(3) . 4_655
C4 C3 S2 118.1(3) . .
O2 C3 S2 124.9(4) . .
O2 C3 C4 117.0(4) . .
C2 C1 S1 117.0(4) . .
O1 C1 S1 125.1(4) . .
O1 C1 C2 117.9(5) . .
H2a C2 C1 109.5 . .
H2b C2 C1 109.5 . .
H2b C2 H2a 109.5 . .
H2c C2 C1 109.5 . .
H2c C2 H2a 109.5 . .
H2c C2 H2b 109.5 . .
H4a C4 C3 109.5 . .
H4b C4 C3 109.5 . .
H4b C4 H4a 109.5 . .
H4c C4 C3 109.5 . .
H4c C4 H4a 109.5 . .
H4c C4 H4b 109.5 . .
C1 O1 Gd1 142.3(3) . 3
C3 O2 Gd1 142.7(3) . 2
C6 C5 P1 119.9(4) . 4_655
C10 C5 P1 120.3(4) . 4_655
C10 C5 C6 119.8(5) . .
H6 C6 C5 120.1(3) . .
C7 C6 C5 119.9(6) . .
C7 C6 H6 120.1(4) . .
C10 C9 H9 119.6(4) . .
C8 C9 H9 119.6(4) . .
C8 C9 C10 120.8(6) . .
C9 C10 C5 118.8(6) . .
H10 C10 C5 120.6(3) . .
H10 C10 C9 120.6(4) . .
H7 C7 C6 120.2(4) . .
C8 C7 C6 119.6(6) . .
C8 C7 H7 120.2(4) . .
C7 C8 C9 121.0(6) . .
H8 C8 C9 119.5(4) . .
H8 C8 C7 119.5(4) . .

loop_
_geom_bond_atom_site_label_1
_geom_bond_atom_site_label_2
_geom_bond_distance
_geom_bond_site_symmetry_2
Pt2 S2 2.3198(13) 3
Pt2 S2 2.3198(13) 2
Pt2 S2 2.3198(13) .
Pt2 S2 2.3198(13) 4
Gd1 O1 2.399(3) 2
Gd1 O1 2.399(3) 4
Gd1 O1 2.399(3) .
Gd1 O1 2.399(3) 3
Gd1 O2 2.382(3) 3
Gd1 O2 2.382(3) 4
Gd1 O2 2.382(3) .
Gd1 O2 2.382(3) 2
Pt1 S1 2.3128(14) .
Pt1 S1 2.3128(14) 4
Pt1 S1 2.3128(14) 2
Pt1 S1 2.3128(14) 3
S2 C3 1.699(5) .
S1 C1 1.696(5) .
P1 C5 1.789(5) 6_666
P1 C5 1.789(5) .
P1 C5 1.789(5) 4_655
P1 C5 1.789(5) 7_656
C3 C4 1.500(7) .
C3 O2 1.245(5) .
C1 C2 1.501(7) .
C1 O1 1.245(5) .
C2 H2a 0.9600 .
C2 H2b 0.9600 .
C2 H2c 0.9600 .
C4 H4a 0.9600 .
C4 H4b 0.9600 .
C4 H4c 0.9600 .
C5 C6 1.387(7) .
C5 C10 1.388(7) .
C6 H6 0.9300 .
C6 C7 1.388(8) .
C9 H9 0.9300 .
C9 C10 1.375(8) .
C9 C8 1.370(10) .
C10 H10 0.9300 .
C7 H7 0.9300 .
C7 C8 1.348(10) .
C8 H8 0.9300 .
